data_7244808
loop_
_publ_author_name
'Qin, Shu-Qin'
'Gan, Qian-Ying'
'Xu, Wei'
'Jiang, Ren-Wang'

_publ_section_title
;
 Hybrid interaction network of guanidinium-biphenyldisulfonic acid for the
 structure determination of liquid molecules
;
_journal_name_full CrystEngComm
_journal_paper_doi 10.1039/D2CE00228K
_journal_year 2022
_chemical_absolute_configuration -0.003(12)
_chemical_formula_moiety '0.5(C12 H8 O6 S2), C12 H22 O2, C H6 N3'
_chemical_formula_sum 'C19 H32 N3 O5 S'
_chemical_formula_weight 414.53
_space_group_crystal_system orthorhombic
_space_group_IT_number 19
_space_group_name_Hall 'P 2ac 2ab'
_space_group_name_H-M_alt 'P 21 21 21'
_atom_sites_solution_hydrogens geom
_atom_sites_solution_primary dual
_audit_creation_date 2021-10-21
_audit_creation_method
;
Olex2 1.3-alpha
(compiled 2020.11.12 svn.r5f609507 for OlexSys, GUI svn.r6408)
;
_audit_update_record
;
2022-02-17 deposited with the CCDC.	2022-04-14 downloaded from the CCDC.
;
_cell_angle_alpha 90
_cell_angle_beta 90
_cell_angle_gamma 90
_cell_formula_units_Z 8
_cell_length_a 12.4527(2)
_cell_length_b 13.4693(3)
_cell_length_c 26.9148(5)
_cell_measurement_reflns_used 15446
_cell_measurement_temperature 149.99(10)
_cell_measurement_theta_max 73.6310
_cell_measurement_theta_min 3.6480
_cell_volume 4514.40(15)
_computing_cell_refinement 'CrysAlisPro 1.171.38.43f (Rigaku OD, 2015)'
_computing_data_collection 'CrysAlisPro 1.171.38.43f (Rigaku OD, 2015)'
_computing_data_reduction 'CrysAlisPro 1.171.38.43f (Rigaku OD, 2015)'
_computing_molecular_graphics 'Olex2 1.3-alpha (Dolomanov et al., 2009)'
_computing_publication_material 'Olex2 1.3-alpha (Dolomanov et al., 2009)'
_computing_structure_refinement 'SHELXL 2018/3 (Sheldrick, 2015)'
_computing_structure_solution 'SHELXT 2018/2 (Sheldrick, 2018)'
_diffrn_ambient_environment N~2~
_diffrn_ambient_temperature 149.99(10)
_diffrn_detector 'CCD plate'
_diffrn_detector_area_resol_mean 5.2684
_diffrn_detector_type AtlasS2
_diffrn_measured_fraction_theta_full 1.000
_diffrn_measured_fraction_theta_max 0.993
_diffrn_measurement_details
;
List of Runs (angles in degrees, time in seconds):

  # Type    Start    End  Width  t~exp~   \w     \q     \k     \f   Frames
#--------------------------------------------------------------------------
  1  \w      1.00  67.00   1.00    2.00    --   41.11 -99.00  30.00   66
  2  \w     23.00  65.00   1.00    2.00    --   41.11-125.00 -30.00   42
  3  \w     35.00 110.00   1.00    3.00    --  107.58 -61.00 -30.00   75
  4  \w     74.00 100.00   1.00    3.00    --  107.58 -94.00 -60.00   26
  5  \w     74.00 122.00   1.00    3.00    --  107.58-125.00-120.00   48
  6  \w     47.00 130.00   1.00    3.00    --  107.58 -61.00-150.00   83
  7  \w     80.00 177.00   1.00    3.00    --  107.58  30.00 -60.00   97
  8  \w    133.00 173.00   1.00    3.00    --  107.58  45.00-150.00   40
  9  \w    101.00 171.00   1.00    3.00    --  107.58 125.00-150.00   70
 10  \w     91.00 119.00   1.00    3.00    --  107.58  45.00-150.00   28
 11  \w     36.00 128.00   1.00    3.00    --  107.58 -15.00 -90.00   92
 12  \w     85.00 119.00   1.00    3.00    --  107.58-125.00  60.00   34
 13  \w     67.00 108.00   1.00    3.00    --  107.58 -94.00 120.00   41
 14  \w     53.00 132.00   1.00    3.00    --  107.58 -45.00 120.00   79
 15  \w     58.00  97.00   1.00    2.00    --   41.11-125.00 120.00   39
 16  \w     38.00  84.00   1.00    3.00    --  107.58 -45.00  60.00   46
 17  \w     25.00  61.00   1.00    3.00    --  107.58 -94.00-180.00   36
 18  \w    -36.00  -8.00   1.00    2.00    --  -41.11 125.00-150.00   28
 19  \w    -90.00 -54.00   1.00    2.00    --  -41.11 125.00-150.00   36
 20  \w   -114.00 -17.00   1.00    2.00    --  -41.11 -38.00  60.00   97
 21  \w   -118.00  -4.00   1.00    2.00    --  -41.11 -19.00 120.00  114
;
_diffrn_measurement_device 'four-circle diffractometer'
_diffrn_measurement_device_type 'SuperNova, Dual, Cu at zero, AtlasS2'
_diffrn_measurement_method '\w scans'
_diffrn_orient_matrix_type 'CrysAlisPro convention (1999,Acta A55,543-557)'
_diffrn_orient_matrix_UB_11 0.0782330000
_diffrn_orient_matrix_UB_12 0.0551196000
_diffrn_orient_matrix_UB_13 -0.0347160000
_diffrn_orient_matrix_UB_21 0.0273452000
_diffrn_orient_matrix_UB_22 -0.0986796000
_diffrn_orient_matrix_UB_23 -0.0260553000
_diffrn_orient_matrix_UB_31 -0.0917675000
_diffrn_orient_matrix_UB_32 0.0174025000
_diffrn_orient_matrix_UB_33 -0.0373710000
_diffrn_radiation_monochromator mirror
_diffrn_radiation_probe x-ray
_diffrn_radiation_type 'Cu K\a'
_diffrn_radiation_wavelength 1.54184
_diffrn_reflns_av_R_equivalents 0.0442
_diffrn_reflns_av_unetI/netI 0.0386
_diffrn_reflns_Laue_measured_fraction_full 1.000
_diffrn_reflns_Laue_measured_fraction_max 0.993
_diffrn_reflns_limit_h_max 14
_diffrn_reflns_limit_h_min -15
_diffrn_reflns_limit_k_max 16
_diffrn_reflns_limit_k_min -16
_diffrn_reflns_limit_l_max 22
_diffrn_reflns_limit_l_min -33
_diffrn_reflns_number 32043
_diffrn_reflns_point_group_measured_fraction_full 0.999
_diffrn_reflns_point_group_measured_fraction_max 0.983
_diffrn_reflns_theta_full 67.684
_diffrn_reflns_theta_max 73.834
_diffrn_reflns_theta_min 3.284
_diffrn_source 'micro-focus sealed X-ray tube'
_diffrn_source_type 'SuperNova (Cu) X-ray Source'
_exptl_absorpt_coefficient_mu 1.548
_exptl_absorpt_correction_T_max 1.00000
_exptl_absorpt_correction_T_min 0.60830
_exptl_absorpt_correction_type multi-scan
_exptl_absorpt_process_details
;
CrysAlisPro 1.171.38.43f (Rigaku Oxford Diffraction, 2015)
Empirical absorption correction using spherical harmonics,
 implemented in SCALE3 ABSPACK scaling algorithm.
;
_exptl_crystal_colour colourless
_exptl_crystal_colour_primary colourless
_exptl_crystal_density_diffrn 1.220
_exptl_crystal_description block
_exptl_crystal_F_000 1784
_exptl_crystal_size_max 0.14
_exptl_crystal_size_mid 0.12
_exptl_crystal_size_min 0.09
_refine_diff_density_max 0.270
_refine_diff_density_min -0.316
_refine_diff_density_rms 0.052
_refine_ls_abs_structure_details
;
 Flack x determined using 3355 quotients [(I+)-(I-)]/[(I+)+(I-)]
 (Parsons, Flack and Wagner, Acta Cryst. B69 (2013) 249-259).
;
_refine_ls_abs_structure_Flack -0.003(12)
_refine_ls_extinction_method none
_refine_ls_goodness_of_fit_ref 1.067
_refine_ls_hydrogen_treatment constr
_refine_ls_matrix_type full
_refine_ls_number_parameters 513
_refine_ls_number_reflns 8998
_refine_ls_number_restraints 0
_refine_ls_restrained_S_all 1.067
_refine_ls_R_factor_all 0.0456
_refine_ls_R_factor_gt 0.0402
_refine_ls_shift/su_max 0.001
_refine_ls_shift/su_mean 0.000
_refine_ls_structure_factor_coef Fsqd
_refine_ls_weighting_details 'w=1/[\s^2^(Fo^2^)+(0.0606P)^2^+1.1082P] where P=(Fo^2^+2Fc^2^)/3'
_refine_ls_weighting_scheme calc
_refine_ls_wR_factor_gt 0.1108
_refine_ls_wR_factor_ref 0.1139
_reflns_Friedel_coverage 0.780
_reflns_Friedel_fraction_full 0.998
_reflns_Friedel_fraction_max 0.969
_reflns_number_gt 8307
_reflns_number_total 8998
_reflns_threshold_expression 'I > 2\s(I)'
_cod_data_source_file d2ce00228k3.cif
_cod_data_source_block ysbhz_2
_cod_database_code 7244808
_shelx_shelxl_version_number 2018/3
_shelx_space_group_comment
;
The symmetry employed for this shelxl refinement is uniquely defined
by the following loop, which should always be used as a source of
symmetry information in preference to the above space-group names.
They are only intended as comments.
;
_reflns_odcompleteness_completeness 99.98
_reflns_odcompleteness_iscentric 1
_reflns_odcompleteness_theta 66.97
_olex2_refinement_description
;
1. Fixed Uiso
 At 1.2 times of:
  All C(H) groups, All C(H,H) groups, All N(H,H) groups
 At 1.5 times of:
  All C(H,H,H) groups
2.a Ternary CH refined with riding coordinates:
 C3A(H3A), C6A(H6A), C1A(H1A), C10A(H10A), C6B(H6B), C3B(H3B), C10B(H10B),
 C1B(H1B)
2.b Secondary CH2 refined with riding coordinates:
 C4A(H4AA,H4AB), C5A(H5AA,H5AB), C2A(H2AA,H2AB), C5B(H5BA,H5BB), C4B(H4BA,
 H4BB), C2B(H2BA,H2BB)
2.c Aromatic/amide H refined with riding coordinates:
 C2(H2), C3(H3), C5(H5), C6(H6), C8(H8), C9(H9), C11(H11), C12(H12)
2.d X=CH2 refined with riding coordinates:
 N1(H1C,H1D), N2(H2A,H2B), N3(H3C,H3D), N4(H4A,H4B), N5(H5A,H5B), N6(H6C,H6D)
2.e Idealised Me refined as rotating group:
 C9A(H9AA,H9AB,H9AC), C11A(H11A,H11B,H11C), C12A(H12A,H12B,H12C), C8A(H8AA,
 H8AB,H8AC), C9B(H9BA,H9BB,H9BC), C11B(H11D,H11E,H11F), C12B(H12D,H12E,H12F),
 C8B(H8BA,H8BB,H8BC)
;
_olex2_submission_special_instructions 'No special instructions were received'
_oxdiff_exptl_absorpt_empirical_details
;
Empirical correction (ABSPACK) includes:
- Absorption correction using spherical harmonics
- Frame scaling
;
_oxdiff_exptl_absorpt_empirical_full_max 1.432
_oxdiff_exptl_absorpt_empirical_full_min 0.583

loop_
_space_group_symop_operation_xyz
'x, y, z'
'-x+1/2, -y, z+1/2'
'-x, y+1/2, -z+1/2'
'x+1/2, -y+1/2, -z'

loop_
_atom_site_label
_atom_site_type_symbol
_atom_site_fract_x
_atom_site_fract_y
_atom_site_fract_z
_atom_site_U_iso_or_equiv
_atom_site_adp_type
_atom_site_occupancy
_atom_site_site_symmetry_order
_atom_site_calc_flag
_atom_site_refinement_flags_posn
_atom_site_refinement_flags_adp
_atom_site_refinement_flags_occupancy
_atom_site_disorder_assembly
_atom_site_disorder_group
S1 S 0.75527(6) 0.83395(5) 0.57901(3) 0.02625(16) Uani 1 1 d . . . . .
S2 S 0.75137(6) 0.63758(5) 0.96048(3) 0.02672(16) Uani 1 1 d . . . . .
O1 O 0.86756(18) 0.83694(18) 0.56359(9) 0.0323(5) Uani 1 1 d . . . . .
O2 O 0.69577(18) 0.75565(17) 0.55378(9) 0.0317(5) Uani 1 1 d . . . . .
O3 O 0.70214(19) 0.93041(17) 0.57538(9) 0.0321(5) Uani 1 1 d . . . . .
O4 O 0.80645(19) 0.71619(18) 0.98727(9) 0.0327(5) Uani 1 1 d . . . . .
O5 O 0.80702(18) 0.54227(17) 0.96368(9) 0.0310(5) Uani 1 1 d . . . . .
O6 O 0.63876(18) 0.62968(18) 0.97481(9) 0.0315(5) Uani 1 1 d . . . . .
C1 C 0.7553(3) 0.8035(2) 0.64279(11) 0.0256(6) Uani 1 1 d . . . . .
C2 C 0.8411(3) 0.7540(2) 0.66369(12) 0.0303(7) Uani 1 1 d . . . . .
H2 H 0.899741 0.736641 0.644119 0.036 Uiso 1 1 calc R U . . .
C3 C 0.8403(3) 0.7301(3) 0.71352(13) 0.0315(7) Uani 1 1 d . . . . .
H3 H 0.898604 0.696672 0.727176 0.038 Uiso 1 1 calc R U . . .
C4 C 0.7538(3) 0.7550(2) 0.74368(11) 0.0273(6) Uani 1 1 d . . . . .
C5 C 0.6666(3) 0.8049(3) 0.72234(13) 0.0319(7) Uani 1 1 d . . . . .
H5 H 0.607900 0.821923 0.741904 0.038 Uiso 1 1 calc R U . . .
C6 C 0.6672(3) 0.8291(3) 0.67210(12) 0.0314(7) Uani 1 1 d . . . . .
H6 H 0.609021 0.862234 0.658112 0.038 Uiso 1 1 calc R U . . .
C7 C 0.7537(3) 0.7274(2) 0.79699(11) 0.0269(6) Uani 1 1 d . . . . .
C8 C 0.8009(3) 0.6389(2) 0.81241(12) 0.0307(7) Uani 1 1 d . . . . .
H8 H 0.833345 0.597742 0.789066 0.037 Uiso 1 1 calc R U . . .
C9 C 0.8003(3) 0.6110(2) 0.86225(12) 0.0292(7) Uani 1 1 d . . . . .
H9 H 0.831930 0.551584 0.872007 0.035 Uiso 1 1 calc R U . . .
C10 C 0.7525(3) 0.6720(2) 0.89718(11) 0.0264(6) Uani 1 1 d . . . . .
C11 C 0.7061(3) 0.7611(3) 0.88272(13) 0.0315(7) Uani 1 1 d . . . . .
H11 H 0.674566 0.802326 0.906298 0.038 Uiso 1 1 calc R U . . .
C12 C 0.7067(3) 0.7886(2) 0.83298(12) 0.0304(7) Uani 1 1 d . . . . .
H12 H 0.675429 0.848357 0.823460 0.036 Uiso 1 1 calc R U . . .
O2A O 0.5929(2) 0.1537(2) 0.59375(14) 0.0601(9) Uani 1 1 d . . . . .
O1A O 0.6077(2) 0.25979(19) 0.65819(10) 0.0398(6) Uani 1 1 d . . . . .
C9A C 0.9921(3) 0.3078(4) 0.63111(19) 0.0568(11) Uani 1 1 d . . . . .
H9AA H 1.046846 0.343017 0.613224 0.085 Uiso 1 1 calc R U . . .
H9AB H 0.996169 0.238394 0.623299 0.085 Uiso 1 1 calc R U . . .
H9AC H 1.002452 0.317008 0.666151 0.085 Uiso 1 1 calc R U . . .
C3A C 0.8822(3) 0.3476(3) 0.61628(14) 0.0388(8) Uani 1 1 d . . . . .
H3A H 0.875487 0.342976 0.580073 0.047 Uiso 1 1 calc R U . . .
C4A C 0.8673(3) 0.4562(3) 0.63137(17) 0.0459(9) Uani 1 1 d . . . . .
H4AA H 0.882590 0.463377 0.666518 0.055 Uiso 1 1 calc R U . . .
H4AB H 0.917810 0.497138 0.613148 0.055 Uiso 1 1 calc R U . . .
C5A C 0.7533(3) 0.4919(3) 0.62092(15) 0.0406(8) Uani 1 1 d . . . . .
H5AA H 0.739892 0.489146 0.585445 0.049 Uiso 1 1 calc R U . . .
H5AB H 0.746368 0.560482 0.631418 0.049 Uiso 1 1 calc R U . . .
C6A C 0.6693(3) 0.4288(3) 0.64798(13) 0.0326(7) Uani 1 1 d . . . . .
H6A H 0.688261 0.429466 0.683319 0.039 Uiso 1 1 calc R U . . .
C1A C 0.6819(3) 0.3220(2) 0.63005(12) 0.0303(7) Uani 1 1 d . . . . .
H1A H 0.665485 0.317819 0.594501 0.036 Uiso 1 1 calc R U . . .
C2A C 0.7946(3) 0.2837(3) 0.63977(13) 0.0342(7) Uani 1 1 d . . . . .
H2AA H 0.800360 0.216677 0.626894 0.041 Uiso 1 1 calc R U . . .
H2AB H 0.806326 0.280844 0.675366 0.041 Uiso 1 1 calc R U . . .
C10A C 0.5541(3) 0.4682(3) 0.64392(17) 0.0452(9) Uani 1 1 d . . . . .
H10A H 0.506652 0.418389 0.658789 0.054 Uiso 1 1 calc R U . . .
C11A C 0.5408(5) 0.5636(4) 0.6737(2) 0.0736(16) Uani 1 1 d . . . . .
H11A H 0.576373 0.617054 0.656793 0.110 Uiso 1 1 calc R U . . .
H11B H 0.571867 0.555098 0.706056 0.110 Uiso 1 1 calc R U . . .
H11C H 0.465813 0.578700 0.676981 0.110 Uiso 1 1 calc R U . . .
C12A C 0.5173(4) 0.4839(5) 0.5912(2) 0.0797(18) Uani 1 1 d . . . . .
H12A H 0.442815 0.502106 0.591050 0.120 Uiso 1 1 calc R U . . .
H12B H 0.526840 0.423599 0.572675 0.120 Uiso 1 1 calc R U . . .
H12C H 0.558938 0.535917 0.576228 0.120 Uiso 1 1 calc R U . . .
C7A C 0.5747(3) 0.1745(3) 0.63623(18) 0.0456(10) Uani 1 1 d . . . . .
C8A C 0.5146(4) 0.1107(3) 0.6724(2) 0.0673(15) Uani 1 1 d . . . . .
H8AA H 0.559569 0.056617 0.682764 0.101 Uiso 1 1 calc R U . . .
H8AB H 0.451221 0.084904 0.656702 0.101 Uiso 1 1 calc R U . . .
H8AC H 0.494604 0.149597 0.700765 0.101 Uiso 1 1 calc R U . . .
O2B O 0.9779(2) 0.0653(2) 0.75775(11) 0.0480(7) Uani 1 1 d . . . . .
O1B O 0.80544(19) 0.10903(18) 0.76795(8) 0.0314(5) Uani 1 1 d . . . . .
C6B C 0.7514(3) 0.2297(2) 0.82944(12) 0.0317(6) Uani 1 1 d . . . . .
H6B H 0.679664 0.199901 0.830062 0.038 Uiso 1 1 calc R U . . .
C5B C 0.7748(3) 0.2662(3) 0.88239(14) 0.0427(9) Uani 1 1 d . . . . .
H5BA H 0.846241 0.294881 0.883426 0.051 Uiso 1 1 calc R U . . .
H5BB H 0.723878 0.317813 0.891053 0.051 Uiso 1 1 calc R U . . .
C4B C 0.7677(3) 0.1835(3) 0.92021(13) 0.0451(9) Uani 1 1 d . . . . .
H4BA H 0.694408 0.159324 0.921604 0.054 Uiso 1 1 calc R U . . .
H4BB H 0.786022 0.209456 0.952742 0.054 Uiso 1 1 calc R U . . .
C3B C 0.8427(3) 0.0973(3) 0.90777(13) 0.0416(9) Uani 1 1 d . . . . .
H3B H 0.916739 0.121512 0.909840 0.050 Uiso 1 1 calc R U . . .
C9B C 0.8302(5) 0.0123(4) 0.94459(15) 0.0591(12) Uani 1 1 d . . . . .
H9BA H 0.838230 0.037106 0.977808 0.089 Uiso 1 1 calc R U . . .
H9BB H 0.884182 -0.037031 0.938261 0.089 Uiso 1 1 calc R U . . .
H9BC H 0.760316 -0.016929 0.940906 0.089 Uiso 1 1 calc R U . . .
C2B C 0.8227(3) 0.0619(3) 0.85448(13) 0.0359(8) Uani 1 1 d . . . . .
H2BA H 0.875235 0.011528 0.845940 0.043 Uiso 1 1 calc R U . . .
H2BB H 0.751995 0.032016 0.852408 0.043 Uiso 1 1 calc R U . . .
C10B C 0.7488(3) 0.3122(2) 0.78972(13) 0.0378(7) Uani 1 1 d . . . . .
H10B H 0.732585 0.280409 0.757846 0.045 Uiso 1 1 calc R U . . .
C11B C 0.8559(4) 0.3657(3) 0.78383(17) 0.0484(10) Uani 1 1 d . . . . .
H11D H 0.874820 0.397088 0.814620 0.073 Uiso 1 1 calc R U . . .
H11E H 0.849861 0.415004 0.758239 0.073 Uiso 1 1 calc R U . . .
H11F H 0.910465 0.318580 0.774909 0.073 Uiso 1 1 calc R U . . .
C12B C 0.6586(4) 0.3866(3) 0.80023(17) 0.0510(10) Uani 1 1 d . . . . .
H12D H 0.591784 0.351717 0.803687 0.077 Uiso 1 1 calc R U . . .
H12E H 0.653452 0.432866 0.773203 0.077 Uiso 1 1 calc R U . . .
H12F H 0.673983 0.421866 0.830404 0.077 Uiso 1 1 calc R U . . .
C1B C 0.8301(3) 0.1464(2) 0.81769(12) 0.0300(7) Uani 1 1 d . . . . .
H1B H 0.903378 0.173038 0.817941 0.036 Uiso 1 1 calc R U . . .
C7B C 0.8872(3) 0.0694(2) 0.74218(13) 0.0322(7) Uani 1 1 d . . . . .
C8B C 0.8521(4) 0.0295(3) 0.69319(14) 0.0436(9) Uani 1 1 d . . . . .
H8BA H 0.850998 -0.041713 0.694472 0.065 Uiso 1 1 calc R U . . .
H8BB H 0.901341 0.050784 0.667877 0.065 Uiso 1 1 calc R U . . .
H8BC H 0.781492 0.053711 0.685644 0.065 Uiso 1 1 calc R U . . .
N1 N 0.8014(2) 0.1161(2) 0.53547(12) 0.0340(6) Uani 1 1 d . . . . .
H1C H 0.768142 0.066753 0.548646 0.041 Uiso 1 1 calc R U . . .
H1D H 0.765943 0.167015 0.525314 0.041 Uiso 1 1 calc R U . . .
N2 N 0.9591(2) 0.1900(2) 0.51097(11) 0.0338(6) Uani 1 1 d . . . . .
H2A H 1.027847 0.188431 0.508279 0.041 Uiso 1 1 calc R U . . .
H2B H 0.923861 0.240992 0.500774 0.041 Uiso 1 1 calc R U . . .
N3 N 0.9621(2) 0.0355(2) 0.54640(12) 0.0361(7) Uani 1 1 d . . . . .
H3C H 1.030844 0.034378 0.543622 0.043 Uiso 1 1 calc R U . . .
H3D H 0.928843 -0.014148 0.559308 0.043 Uiso 1 1 calc R U . . .
C14 C 0.9073(3) 0.1138(2) 0.53080(12) 0.0293(7) Uani 1 1 d . . . . .
N4 N 0.9823(2) 0.7121(2) 0.48869(12) 0.0370(7) Uani 1 1 d . . . . .
H4A H 0.953256 0.757703 0.506559 0.044 Uiso 1 1 calc R U . . .
H4B H 1.044435 0.721799 0.475568 0.044 Uiso 1 1 calc R U . . .
N5 N 0.8356(2) 0.6122(2) 0.50171(11) 0.0345(6) Uani 1 1 d . . . . .
H5A H 0.802014 0.557355 0.496712 0.041 Uiso 1 1 calc R U . . .
H5B H 0.807209 0.657657 0.519898 0.041 Uiso 1 1 calc R U . . .
N6 N 0.9750(2) 0.5565(2) 0.45334(11) 0.0346(6) Uani 1 1 d . . . . .
H6C H 0.941247 0.501670 0.448389 0.042 Uiso 1 1 calc R U . . .
H6D H 1.037102 0.565724 0.440113 0.042 Uiso 1 1 calc R U . . .
C13 C 0.9314(3) 0.6267(2) 0.48137(12) 0.0292(7) Uani 1 1 d . . . . .

loop_
_atom_site_aniso_label
_atom_site_aniso_U_11
_atom_site_aniso_U_22
_atom_site_aniso_U_33
_atom_site_aniso_U_23
_atom_site_aniso_U_13
_atom_site_aniso_U_12
S1 0.0263(3) 0.0251(3) 0.0274(3) 0.0006(3) -0.0008(3) 0.0010(3)
S2 0.0246(3) 0.0285(3) 0.0270(3) -0.0006(3) 0.0011(3) -0.0004(3)
O1 0.0277(11) 0.0349(12) 0.0342(12) 0.0021(10) 0.0042(9) 0.0013(10)
O2 0.0318(11) 0.0311(12) 0.0323(12) -0.0040(9) -0.0045(9) -0.0006(10)
O3 0.0349(11) 0.0262(11) 0.0351(12) 0.0049(10) -0.0026(10) 0.0038(9)
O4 0.0306(11) 0.0349(12) 0.0326(12) -0.0070(10) -0.0037(9) -0.0033(10)
O5 0.0287(11) 0.0299(11) 0.0343(12) 0.0042(10) 0.0024(9) 0.0034(9)
O6 0.0263(11) 0.0332(12) 0.0350(12) -0.0016(9) 0.0051(9) -0.0022(9)
C1 0.0250(13) 0.0230(13) 0.0287(14) -0.0007(11) -0.0019(13) -0.0004(12)
C2 0.0273(15) 0.0306(17) 0.0330(16) 0.0000(13) 0.0000(13) 0.0069(12)
C3 0.0271(15) 0.0329(17) 0.0345(17) 0.0024(13) -0.0025(13) 0.0079(13)
C4 0.0278(14) 0.0240(13) 0.0303(15) -0.0013(11) 0.0012(14) 0.0003(13)
C5 0.0239(14) 0.0366(18) 0.0353(17) 0.0014(14) 0.0025(13) 0.0052(13)
C6 0.0237(14) 0.0363(18) 0.0341(17) 0.0015(14) -0.0017(12) 0.0055(13)
C7 0.0241(13) 0.0260(14) 0.0304(15) -0.0002(11) 0.0010(13) -0.0019(13)
C8 0.0329(16) 0.0278(16) 0.0315(16) -0.0026(13) 0.0035(13) 0.0027(13)
C9 0.0315(15) 0.0246(15) 0.0316(17) 0.0000(12) 0.0004(13) 0.0031(13)
C10 0.0236(13) 0.0270(14) 0.0287(14) -0.0002(11) 0.0000(13) -0.0026(14)
C11 0.0337(16) 0.0278(16) 0.0329(17) -0.0045(13) 0.0009(13) 0.0028(13)
C12 0.0327(16) 0.0257(15) 0.0328(17) -0.0010(13) 0.0004(13) 0.0030(13)
O2A 0.0455(16) 0.0463(17) 0.089(2) -0.0235(17) 0.0126(16) -0.0113(14)
O1A 0.0396(13) 0.0304(12) 0.0493(15) 0.0038(11) 0.0115(11) -0.0049(10)
C9A 0.036(2) 0.066(3) 0.068(3) -0.003(2) -0.0013(19) 0.008(2)
C3A 0.0321(17) 0.047(2) 0.0377(19) 0.0015(16) 0.0034(14) -0.0004(16)
C4A 0.0337(19) 0.044(2) 0.060(3) -0.0011(19) -0.0011(18) -0.0103(16)
C5A 0.0379(17) 0.0288(16) 0.055(2) 0.0015(14) -0.0019(18) -0.0046(16)
C6A 0.0312(17) 0.0296(17) 0.0369(17) -0.0035(14) -0.0015(14) 0.0004(13)
C1A 0.0312(16) 0.0289(16) 0.0307(16) -0.0005(13) 0.0039(13) -0.0045(13)
C2A 0.0381(17) 0.0329(17) 0.0317(17) -0.0018(14) 0.0018(14) 0.0045(14)
C10A 0.0337(19) 0.0369(19) 0.065(3) -0.0032(19) 0.0013(17) 0.0044(15)
C11A 0.069(3) 0.067(3) 0.084(4) -0.028(3) -0.013(3) 0.036(3)
C12A 0.059(3) 0.095(4) 0.086(4) -0.028(3) -0.035(3) 0.028(3)
C7A 0.0270(16) 0.0291(18) 0.081(3) 0.0012(19) 0.0092(19) -0.0003(14)
C8A 0.042(2) 0.038(2) 0.122(5) 0.023(3) 0.020(3) -0.0009(18)
O2B 0.0325(14) 0.0564(17) 0.0551(17) -0.0221(14) 0.0079(12) -0.0049(12)
O1B 0.0323(11) 0.0339(12) 0.0280(11) -0.0076(9) 0.0000(9) -0.0003(10)
C6B 0.0307(15) 0.0323(16) 0.0321(16) -0.0054(12) 0.0039(14) -0.0035(15)
C5B 0.052(2) 0.0408(19) 0.0353(18) -0.0124(15) 0.0081(16) 0.0019(16)
C4B 0.056(2) 0.052(2) 0.0272(16) -0.0070(15) 0.0083(16) -0.0009(19)
C3B 0.050(2) 0.047(2) 0.0283(17) -0.0019(15) 0.0007(16) -0.0024(18)
C9B 0.086(3) 0.060(3) 0.031(2) 0.0064(19) 0.002(2) 0.003(3)
C2B 0.0411(19) 0.0355(18) 0.0310(17) -0.0018(14) 0.0021(15) -0.0018(15)
C10B 0.0465(19) 0.0316(16) 0.0354(17) -0.0046(13) 0.0051(17) 0.0046(17)
C11B 0.056(2) 0.034(2) 0.055(2) 0.0018(18) 0.017(2) -0.0001(17)
C12B 0.053(2) 0.046(2) 0.054(2) -0.0007(19) 0.005(2) 0.016(2)
C1B 0.0300(15) 0.0333(17) 0.0267(15) -0.0079(13) 0.0014(12) -0.0045(13)
C7B 0.0376(18) 0.0263(16) 0.0327(17) -0.0050(13) 0.0085(14) -0.0078(13)
C8B 0.063(2) 0.0354(19) 0.0327(18) -0.0093(15) 0.0018(17) -0.0006(18)
N1 0.0256(13) 0.0314(15) 0.0450(16) 0.0026(12) 0.0002(12) 0.0002(11)
N2 0.0258(13) 0.0289(14) 0.0468(17) 0.0039(12) -0.0006(12) 0.0004(11)
N3 0.0269(13) 0.0321(14) 0.0493(18) 0.0072(13) 0.0016(12) -0.0004(11)
C14 0.0291(15) 0.0304(16) 0.0286(16) -0.0043(12) 0.0000(12) -0.0010(13)
N4 0.0311(14) 0.0315(15) 0.0486(18) -0.0072(13) 0.0079(13) -0.0041(12)
N5 0.0314(14) 0.0303(14) 0.0417(16) -0.0040(12) 0.0074(12) -0.0025(12)
N6 0.0299(14) 0.0339(15) 0.0400(16) -0.0063(12) 0.0050(12) -0.0030(12)
C13 0.0282(15) 0.0292(16) 0.0303(16) 0.0013(13) -0.0025(13) 0.0002(13)

loop_
_atom_type_symbol
_atom_type_description
_atom_type_scat_dispersion_real
_atom_type_scat_dispersion_imag
_atom_type_scat_source
C C 0.0181 0.0091 'International Tables Vol C Tables 4.2.6.8 and 6.1.1.4'
H H 0.0000 0.0000 'International Tables Vol C Tables 4.2.6.8 and 6.1.1.4'
N N 0.0311 0.0180 'International Tables Vol C Tables 4.2.6.8 and 6.1.1.4'
O O 0.0492 0.0322 'International Tables Vol C Tables 4.2.6.8 and 6.1.1.4'
S S 0.3331 0.5567 'International Tables Vol C Tables 4.2.6.8 and 6.1.1.4'

loop_
_geom_angle_atom_site_label_1
_geom_angle_atom_site_label_2
_geom_angle_atom_site_label_3
_geom_angle
_geom_angle_site_symmetry_1
_geom_angle_site_symmetry_3
_geom_angle_publ_flag
O1 S1 O3 112.97(14) . . ?
O1 S1 C1 106.43(15) . . ?
O2 S1 O1 112.01(14) . . ?
O2 S1 O3 112.47(14) . . ?
O2 S1 C1 106.57(14) . . ?
O3 S1 C1 105.78(14) . . ?
O4 S2 O5 112.78(14) . . ?
O4 S2 O6 112.08(14) . . ?
O4 S2 C10 106.48(14) . . ?
O5 S2 C10 106.47(14) . . ?
O6 S2 O5 112.10(14) . . ?
O6 S2 C10 106.38(15) . . ?
C2 C1 S1 120.6(2) . . ?
C2 C1 C6 119.9(3) . . ?
C6 C1 S1 119.5(2) . . ?
C1 C2 H2 119.9 . . ?
C3 C2 C1 120.2(3) . . ?
C3 C2 H2 119.9 . . ?
C2 C3 H3 119.4 . . ?
C2 C3 C4 121.2(3) . . ?
C4 C3 H3 119.4 . . ?
C3 C4 C5 118.5(3) . . ?
C3 C4 C7 120.4(3) . . ?
C5 C4 C7 121.1(3) . . ?
C4 C5 H5 119.7 . . ?
C6 C5 C4 120.5(3) . . ?
C6 C5 H5 119.7 . . ?
C1 C6 H6 120.2 . . ?
C5 C6 C1 119.7(3) . . ?
C5 C6 H6 120.2 . . ?
C8 C7 C4 120.2(3) . . ?
C8 C7 C12 118.3(3) . . ?
C12 C7 C4 121.5(3) . . ?
C7 C8 H8 119.5 . . ?
C7 C8 C9 121.0(3) . . ?
C9 C8 H8 119.5 . . ?
C8 C9 H9 120.1 . . ?
C10 C9 C8 119.8(3) . . ?
C10 C9 H9 120.1 . . ?
C9 C10 S2 120.2(2) . . ?
C9 C10 C11 120.2(3) . . ?
C11 C10 S2 119.6(2) . . ?
C10 C11 H11 120.1 . . ?
C10 C11 C12 119.9(3) . . ?
C12 C11 H11 120.1 . . ?
C7 C12 H12 119.6 . . ?
C11 C12 C7 120.8(3) . . ?
C11 C12 H12 119.6 . . ?
C7A O1A C1A 116.9(3) . . ?
H9AA C9A H9AB 109.5 . . ?
H9AA C9A H9AC 109.5 . . ?
H9AB C9A H9AC 109.5 . . ?
C3A C9A H9AA 109.5 . . ?
C3A C9A H9AB 109.5 . . ?
C3A C9A H9AC 109.5 . . ?
C9A C3A H3A 108.4 . . ?
C9A C3A C4A 112.1(4) . . ?
C9A C3A C2A 109.6(3) . . ?
C4A C3A H3A 108.4 . . ?
C2A C3A H3A 108.4 . . ?
C2A C3A C4A 110.0(3) . . ?
C3A C4A H4AA 109.3 . . ?
C3A C4A H4AB 109.3 . . ?
H4AA C4A H4AB 108.0 . . ?
C5A C4A C3A 111.5(3) . . ?
C5A C4A H4AA 109.3 . . ?
C5A C4A H4AB 109.3 . . ?
C4A C5A H5AA 109.2 . . ?
C4A C5A H5AB 109.2 . . ?
C4A C5A C6A 111.9(3) . . ?
H5AA C5A H5AB 107.9 . . ?
C6A C5A H5AA 109.2 . . ?
C6A C5A H5AB 109.2 . . ?
C5A C6A H6A 106.9 . . ?
C5A C6A C10A 114.3(3) . . ?
C1A C6A C5A 107.6(3) . . ?
C1A C6A H6A 106.9 . . ?
C1A C6A C10A 113.6(3) . . ?
C10A C6A H6A 106.9 . . ?
O1A C1A C6A 108.2(3) . . ?
O1A C1A H1A 110.0 . . ?
O1A C1A C2A 107.5(3) . . ?
C6A C1A H1A 110.0 . . ?
C2A C1A C6A 111.2(3) . . ?
C2A C1A H1A 110.0 . . ?
C3A C2A H2AA 108.9 . . ?
C3A C2A H2AB 108.9 . . ?
C1A C2A C3A 113.5(3) . . ?
C1A C2A H2AA 108.9 . . ?
C1A C2A H2AB 108.9 . . ?
H2AA C2A H2AB 107.7 . . ?
C6A C10A H10A 107.3 . . ?
C11A C10A C6A 110.9(4) . . ?
C11A C10A H10A 107.3 . . ?
C12A C10A C6A 113.6(4) . . ?
C12A C10A H10A 107.3 . . ?
C12A C10A C11A 110.2(4) . . ?
C10A C11A H11A 109.5 . . ?
C10A C11A H11B 109.5 . . ?
C10A C11A H11C 109.5 . . ?
H11A C11A H11B 109.5 . . ?
H11A C11A H11C 109.5 . . ?
H11B C11A H11C 109.5 . . ?
C10A C12A H12A 109.5 . . ?
C10A C12A H12B 109.5 . . ?
C10A C12A H12C 109.5 . . ?
H12A C12A H12B 109.5 . . ?
H12A C12A H12C 109.5 . . ?
H12B C12A H12C 109.5 . . ?
O2A C7A O1A 123.8(4) . . ?
O2A C7A C8A 125.4(4) . . ?
O1A C7A C8A 110.8(4) . . ?
C7A C8A H8AA 109.5 . . ?
C7A C8A H8AB 109.5 . . ?
C7A C8A H8AC 109.5 . . ?
H8AA C8A H8AB 109.5 . . ?
H8AA C8A H8AC 109.5 . . ?
H8AB C8A H8AC 109.5 . . ?
C7B O1B C1B 116.8(3) . . ?
C5B C6B H6B 106.8 . . ?
C5B C6B C10B 114.7(3) . . ?
C10B C6B H6B 106.8 . . ?
C1B C6B H6B 106.8 . . ?
C1B C6B C5B 107.8(3) . . ?
C1B C6B C10B 113.6(3) . . ?
C6B C5B H5BA 109.2 . . ?
C6B C5B H5BB 109.2 . . ?
H5BA C5B H5BB 107.9 . . ?
C4B C5B C6B 112.2(3) . . ?
C4B C5B H5BA 109.2 . . ?
C4B C5B H5BB 109.2 . . ?
C5B C4B H4BA 109.2 . . ?
C5B C4B H4BB 109.2 . . ?
C5B C4B C3B 112.1(3) . . ?
H4BA C4B H4BB 107.9 . . ?
C3B C4B H4BA 109.2 . . ?
C3B C4B H4BB 109.2 . . ?
C4B C3B H3B 108.0 . . ?
C4B C3B C2B 110.0(3) . . ?
C9B C3B C4B 111.5(3) . . ?
C9B C3B H3B 108.0 . . ?
C9B C3B C2B 111.0(3) . . ?
C2B C3B H3B 108.0 . . ?
C3B C9B H9BA 109.5 . . ?
C3B C9B H9BB 109.5 . . ?
C3B C9B H9BC 109.5 . . ?
H9BA C9B H9BB 109.5 . . ?
H9BA C9B H9BC 109.5 . . ?
H9BB C9B H9BC 109.5 . . ?
C3B C2B H2BA 109.3 . . ?
C3B C2B H2BB 109.3 . . ?
H2BA C2B H2BB 107.9 . . ?
C1B C2B C3B 111.7(3) . . ?
C1B C2B H2BA 109.3 . . ?
C1B C2B H2BB 109.3 . . ?
C6B C10B H10B 107.2 . . ?
C11B C10B C6B 113.2(3) . . ?
C11B C10B H10B 107.2 . . ?
C11B C10B C12B 110.6(3) . . ?
C12B C10B C6B 111.0(3) . . ?
C12B C10B H10B 107.2 . . ?
C10B C11B H11D 109.5 . . ?
C10B C11B H11E 109.5 . . ?
C10B C11B H11F 109.5 . . ?
H11D C11B H11E 109.5 . . ?
H11D C11B H11F 109.5 . . ?
H11E C11B H11F 109.5 . . ?
C10B C12B H12D 109.5 . . ?
C10B C12B H12E 109.5 . . ?
C10B C12B H12F 109.5 . . ?
H12D C12B H12E 109.5 . . ?
H12D C12B H12F 109.5 . . ?
H12E C12B H12F 109.5 . . ?
O1B C1B C6B 108.0(3) . . ?
O1B C1B C2B 109.1(3) . . ?
O1B C1B H1B 109.1 . . ?
C6B C1B H1B 109.1 . . ?
C2B C1B C6B 112.3(3) . . ?
C2B C1B H1B 109.1 . . ?
O2B C7B O1B 123.3(3) . . ?
O2B C7B C8B 124.4(3) . . ?
O1B C7B C8B 112.2(3) . . ?
C7B C8B H8BA 109.5 . . ?
C7B C8B H8BB 109.5 . . ?
C7B C8B H8BC 109.5 . . ?
H8BA C8B H8BB 109.5 . . ?
H8BA C8B H8BC 109.5 . . ?
H8BB C8B H8BC 109.5 . . ?
H1C N1 H1D 120.0 . . ?
C14 N1 H1C 120.0 . . ?
C14 N1 H1D 120.0 . . ?
H2A N2 H2B 120.0 . . ?
C14 N2 H2A 120.0 . . ?
C14 N2 H2B 120.0 . . ?
H3C N3 H3D 120.0 . . ?
C14 N3 H3C 120.0 . . ?
C14 N3 H3D 120.0 . . ?
N2 C14 N1 120.3(3) . . ?
N3 C14 N1 120.1(3) . . ?
N3 C14 N2 119.6(3) . . ?
H4A N4 H4B 120.0 . . ?
C13 N4 H4A 120.0 . . ?
C13 N4 H4B 120.0 . . ?
H5A N5 H5B 120.0 . . ?
C13 N5 H5A 120.0 . . ?
C13 N5 H5B 120.0 . . ?
H6C N6 H6D 120.0 . . ?
C13 N6 H6C 120.0 . . ?
C13 N6 H6D 120.0 . . ?
N5 C13 N4 119.7(3) . . ?
N5 C13 N6 119.8(3) . . ?
N6 C13 N4 120.4(3) . . ?

loop_
_geom_bond_atom_site_label_1
_geom_bond_atom_site_label_2
_geom_bond_distance
_geom_bond_site_symmetry_2
_geom_bond_publ_flag
S1 O1 1.459(2) . ?
S1 O2 1.457(2) . ?
S1 O3 1.461(2) . ?
S1 C1 1.765(3) . ?
S2 O4 1.453(2) . ?
S2 O5 1.461(2) . ?
S2 O6 1.458(2) . ?
S2 C10 1.766(3) . ?
C1 C2 1.380(4) . ?
C1 C6 1.395(4) . ?
C2 H2 0.9300 . ?
C2 C3 1.379(5) . ?
C3 H3 0.9300 . ?
C3 C4 1.389(5) . ?
C4 C5 1.400(5) . ?
C4 C7 1.482(4) . ?
C5 H5 0.9300 . ?
C5 C6 1.391(5) . ?
C6 H6 0.9300 . ?
C7 C8 1.393(4) . ?
C7 C12 1.400(4) . ?
C8 H8 0.9300 . ?
C8 C9 1.393(5) . ?
C9 H9 0.9300 . ?
C9 C10 1.383(4) . ?
C10 C11 1.388(5) . ?
C11 H11 0.9300 . ?
C11 C12 1.389(5) . ?
C12 H12 0.9300 . ?
O2A C7A 1.199(6) . ?
O1A C1A 1.459(4) . ?
O1A C7A 1.356(5) . ?
C9A H9AA 0.9600 . ?
C9A H9AB 0.9600 . ?
C9A H9AC 0.9600 . ?
C9A C3A 1.523(5) . ?
C3A H3A 0.9800 . ?
C3A C4A 1.529(6) . ?
C3A C2A 1.527(5) . ?
C4A H4AA 0.9700 . ?
C4A H4AB 0.9700 . ?
C4A C5A 1.525(6) . ?
C5A H5AA 0.9700 . ?
C5A H5AB 0.9700 . ?
C5A C6A 1.532(5) . ?
C6A H6A 0.9800 . ?
C6A C1A 1.525(5) . ?
C6A C10A 1.533(5) . ?
C1A H1A 0.9800 . ?
C1A C2A 1.517(5) . ?
C2A H2AA 0.9700 . ?
C2A H2AB 0.9700 . ?
C10A H10A 0.9800 . ?
C10A C11A 1.523(6) . ?
C10A C12A 1.506(7) . ?
C11A H11A 0.9600 . ?
C11A H11B 0.9600 . ?
C11A H11C 0.9600 . ?
C12A H12A 0.9600 . ?
C12A H12B 0.9600 . ?
C12A H12C 0.9600 . ?
C7A C8A 1.498(6) . ?
C8A H8AA 0.9600 . ?
C8A H8AB 0.9600 . ?
C8A H8AC 0.9600 . ?
O2B C7B 1.206(5) . ?
O1B C1B 1.463(4) . ?
O1B C7B 1.343(4) . ?
C6B H6B 0.9800 . ?
C6B C5B 1.535(5) . ?
C6B C10B 1.542(5) . ?
C6B C1B 1.523(5) . ?
C5B H5BA 0.9700 . ?
C5B H5BB 0.9700 . ?
C5B C4B 1.511(6) . ?
C4B H4BA 0.9700 . ?
C4B H4BB 0.9700 . ?
C4B C3B 1.527(6) . ?
C3B H3B 0.9800 . ?
C3B C9B 1.522(6) . ?
C3B C2B 1.532(5) . ?
C9B H9BA 0.9600 . ?
C9B H9BB 0.9600 . ?
C9B H9BC 0.9600 . ?
C2B H2BA 0.9700 . ?
C2B H2BB 0.9700 . ?
C2B C1B 1.512(5) . ?
C10B H10B 0.9800 . ?
C10B C11B 1.523(6) . ?
C10B C12B 1.532(5) . ?
C11B H11D 0.9600 . ?
C11B H11E 0.9600 . ?
C11B H11F 0.9600 . ?
C12B H12D 0.9600 . ?
C12B H12E 0.9600 . ?
C12B H12F 0.9600 . ?
C1B H1B 0.9800 . ?
C7B C8B 1.489(5) . ?
C8B H8BA 0.9600 . ?
C8B H8BB 0.9600 . ?
C8B H8BC 0.9600 . ?
N1 H1C 0.8600 . ?
N1 H1D 0.8600 . ?
N1 C14 1.325(4) . ?
N2 H2A 0.8600 . ?
N2 H2B 0.8600 . ?
N2 C14 1.324(4) . ?
N3 H3C 0.8600 . ?
N3 H3D 0.8600 . ?
N3 C14 1.323(4) . ?
N4 H4A 0.8600 . ?
N4 H4B 0.8600 . ?
N4 C13 1.328(4) . ?
N5 H5A 0.8600 . ?
N5 H5B 0.8600 . ?
N5 C13 1.327(4) . ?
N6 H6C 0.8600 . ?
N6 H6D 0.8600 . ?
N6 C13 1.327(4) . ?

loop_
_geom_torsion_atom_site_label_1
_geom_torsion_atom_site_label_2
_geom_torsion_atom_site_label_3
_geom_torsion_atom_site_label_4
_geom_torsion
_geom_torsion_site_symmetry_1
_geom_torsion_site_symmetry_2
_geom_torsion_site_symmetry_3
_geom_torsion_site_symmetry_4
_geom_torsion_publ_flag
S1 C1 C2 C3 -179.7(3) . . . . ?
S1 C1 C6 C5 179.7(3) . . . . ?
S2 C10 C11 C12 -180.0(3) . . . . ?
O1 S1 C1 C2 -23.5(3) . . . . ?
O1 S1 C1 C6 157.0(3) . . . . ?
O2 S1 C1 C2 96.2(3) . . . . ?
O2 S1 C1 C6 -83.3(3) . . . . ?
O3 S1 C1 C2 -143.9(3) . . . . ?
O3 S1 C1 C6 36.6(3) . . . . ?
O4 S2 C10 C9 120.8(3) . . . . ?
O4 S2 C10 C11 -58.6(3) . . . . ?
O5 S2 C10 C9 0.2(3) . . . . ?
O5 S2 C10 C11 -179.2(3) . . . . ?
O6 S2 C10 C9 -119.5(3) . . . . ?
O6 S2 C10 C11 61.1(3) . . . . ?
C1 C2 C3 C4 0.0(5) . . . . ?
C2 C1 C6 C5 0.3(5) . . . . ?
C2 C3 C4 C5 0.3(5) . . . . ?
C2 C3 C4 C7 179.1(3) . . . . ?
C3 C4 C5 C6 -0.3(5) . . . . ?
C3 C4 C7 C8 -34.6(5) . . . . ?
C3 C4 C7 C12 145.5(3) . . . . ?
C4 C5 C6 C1 0.0(5) . . . . ?
C4 C7 C8 C9 -179.1(3) . . . . ?
C4 C7 C12 C11 179.2(3) . . . . ?
C5 C4 C7 C8 144.2(3) . . . . ?
C5 C4 C7 C12 -35.6(5) . . . . ?
C6 C1 C2 C3 -0.3(5) . . . . ?
C7 C4 C5 C6 -179.1(3) . . . . ?
C7 C8 C9 C10 -0.2(5) . . . . ?
C8 C7 C12 C11 -0.7(5) . . . . ?
C8 C9 C10 S2 -179.9(3) . . . . ?
C8 C9 C10 C11 -0.5(5) . . . . ?
C9 C10 C11 C12 0.6(5) . . . . ?
C10 C11 C12 C7 0.0(5) . . . . ?
C12 C7 C8 C9 0.8(5) . . . . ?
O1A C1A C2A C3A -174.9(3) . . . . ?
C9A C3A C4A C5A -174.4(4) . . . . ?
C9A C3A C2A C1A 175.9(3) . . . . ?
C3A C4A C5A C6A 58.0(5) . . . . ?
C4A C3A C2A C1A 52.3(4) . . . . ?
C4A C5A C6A C1A -59.6(4) . . . . ?
C4A C5A C6A C10A 173.2(3) . . . . ?
C5A C6A C1A O1A 175.9(3) . . . . ?
C5A C6A C1A C2A 58.1(4) . . . . ?
C5A C6A C10A C11A -70.0(5) . . . . ?
C5A C6A C10A C12A 54.7(5) . . . . ?
C6A C1A C2A C3A -56.6(4) . . . . ?
C1A O1A C7A O2A -8.9(5) . . . . ?
C1A O1A C7A C8A 170.4(3) . . . . ?
C1A C6A C10A C11A 165.9(4) . . . . ?
C1A C6A C10A C12A -69.4(5) . . . . ?
C2A C3A C4A C5A -52.2(5) . . . . ?
C10A C6A C1A O1A -56.4(4) . . . . ?
C10A C6A C1A C2A -174.3(3) . . . . ?
C7A O1A C1A C6A 154.5(3) . . . . ?
C7A O1A C1A C2A -85.4(4) . . . . ?
C6B C5B C4B C3B 56.5(4) . . . . ?
C5B C6B C10B C11B 62.5(4) . . . . ?
C5B C6B C10B C12B -62.6(4) . . . . ?
C5B C6B C1B O1B 177.9(3) . . . . ?
C5B C6B C1B C2B 57.6(4) . . . . ?
C5B C4B C3B C9B -176.9(4) . . . . ?
C5B C4B C3B C2B -53.2(4) . . . . ?
C4B C3B C2B C1B 53.6(4) . . . . ?
C3B C2B C1B O1B -177.4(3) . . . . ?
C3B C2B C1B C6B -57.7(4) . . . . ?
C9B C3B C2B C1B 177.6(4) . . . . ?
C10B C6B C5B C4B 175.5(3) . . . . ?
C10B C6B C1B O1B -53.9(4) . . . . ?
C10B C6B C1B C2B -174.2(3) . . . . ?
C1B O1B C7B O2B -1.3(5) . . . . ?
C1B O1B C7B C8B 177.3(3) . . . . ?
C1B C6B C5B C4B -56.9(4) . . . . ?
C1B C6B C10B C11B -62.1(4) . . . . ?
C1B C6B C10B C12B 172.8(3) . . . . ?
C7B O1B C1B C6B 151.9(3) . . . . ?
C7B O1B C1B C2B -85.8(3) . . . . ?
